data_2230367
loop_
_publ_author_name
'Wong, Hon Wee'
'Lo, Kong Mun'
'Ng, Seik Weng'

_publ_section_title
;
 Poly[\m-aqua-aqua{\m-6-ethoxy-2-[(2-isonicotinoylhydrazinylidene)methyl]phenolato-\k^3^<i>O</i>,<i>N</i>,<i>O</i>'}dioxidosodiumvanadate(V)]
;
_journal_coeditor_code IM2289
_journal_issue 6
_journal_name_full 'Acta Crystallographica Section E'
_journal_page_first m799
_journal_paper_doi 10.1107/S1600536811019106
_journal_volume 67
_journal_year 2011
_chemical_formula_iupac '[Na V (C15 H13 N3 O3) O2 (H2 O)2]'
_chemical_formula_moiety 'C15 H17 N3 Na O7 V'
_chemical_formula_sum 'C15 H17 N3 Na O7 V'
_chemical_formula_weight 425.25
_chemical_name_systematic
;
Poly[\m-aqua-aqua{\m-6-ethoxy-2-[(2-
isonicotinoylhydrazinylidene)methyl]phenolato-
\k^3^<i>O</i>,<i>N</i>,<i>O</i>'}dioxidosodiumvanadate(V)]
;
_space_group_IT_number 14
_symmetry_cell_setting monoclinic
_symmetry_space_group_name_Hall '-P 2ybc'
_symmetry_space_group_name_H-M 'P 1 21/c 1'
_atom_sites_solution_hydrogens geom
_atom_sites_solution_primary direct
_atom_sites_solution_secondary difmap
_audit_creation_method SHELXL-97
_cell_angle_alpha 90.00
_cell_angle_beta 106.4902(6)
_cell_angle_gamma 90.00
_cell_formula_units_Z 8
_cell_length_a 19.1731(2)
_cell_length_b 14.6913(2)
_cell_length_c 13.2277(2)
_cell_measurement_reflns_used 9902
_cell_measurement_temperature 100(2)
_cell_measurement_theta_max 28.35
_cell_measurement_theta_min 2.61
_cell_volume 3572.69(8)
_computing_cell_refinement 'SAINT (Bruker, 2009)'
_computing_data_collection 'APEX2 (Bruker, 2009)'
_computing_data_reduction 'SAINT (Bruker, 2009)'
_computing_molecular_graphics 'X-SEED (Barbour, 2001)'
_computing_publication_material 'publCIF (Westrip, 2010)'
_computing_structure_refinement 'SHELXL97 (Sheldrick, 2008)'
_computing_structure_solution 'SHELXS97 (Sheldrick, 2008)'
_diffrn_ambient_temperature 100(2)
_diffrn_measured_fraction_theta_full 0.985
_diffrn_measured_fraction_theta_max 0.985
_diffrn_measurement_device_type 'Bruker SMART APEX'
_diffrn_measurement_method \w
_diffrn_radiation_monochromator graphite
_diffrn_radiation_source 'fine-focus sealed tube'
_diffrn_radiation_type MoK\a
_diffrn_radiation_wavelength 0.71073
_diffrn_reflns_av_R_equivalents 0.0195
_diffrn_reflns_av_sigmaI/netI 0.0224
_diffrn_reflns_limit_h_max 24
_diffrn_reflns_limit_h_min -24
_diffrn_reflns_limit_k_max 19
_diffrn_reflns_limit_k_min -17
_diffrn_reflns_limit_l_max 17
_diffrn_reflns_limit_l_min -14
_diffrn_reflns_number 23057
_diffrn_reflns_theta_full 27.50
_diffrn_reflns_theta_max 27.50
_diffrn_reflns_theta_min 2.17
_diffrn_standards_decay_% 0
_diffrn_standards_interval_count 0
_diffrn_standards_interval_time 0
_diffrn_standards_number 0
_exptl_absorpt_coefficient_mu 0.624
_exptl_absorpt_correction_T_max 0.7885
_exptl_absorpt_correction_T_min 0.7885
_exptl_absorpt_correction_type multi-scan
_exptl_absorpt_process_details '(SADABS; Sheldrick, 1996)'
_exptl_crystal_colour 'Dark brown'
_exptl_crystal_density_diffrn 1.581
_exptl_crystal_density_method 'not measured'
_exptl_crystal_description Block
_exptl_crystal_F_000 1744
_exptl_crystal_size_max 0.40
_exptl_crystal_size_mid 0.40
_exptl_crystal_size_min 0.40
_refine_diff_density_max 0.563
_refine_diff_density_min -0.737
_refine_ls_extinction_method none
_refine_ls_goodness_of_fit_ref 1.041
_refine_ls_hydrogen_treatment constr
_refine_ls_matrix_type full
_refine_ls_number_parameters 489
_refine_ls_number_reflns 8084
_refine_ls_number_restraints 0
_refine_ls_restrained_S_all 1.041
_refine_ls_R_factor_all 0.0460
_refine_ls_R_factor_gt 0.0377
_refine_ls_shift/su_max 0.001
_refine_ls_shift/su_mean 0.001
_refine_ls_structure_factor_coef Fsqd
_refine_ls_weighting_details 'calc w=1/[\s^2^(Fo^2^)+(0.0684P)^2^+2.7411P] where P=(Fo^2^+2Fc^2^)/3'
_refine_ls_weighting_scheme calc
_refine_ls_wR_factor_gt 0.1111
_refine_ls_wR_factor_ref 0.1202
_reflns_number_gt 6785
_reflns_number_total 8084
_reflns_threshold_expression I>2\s(I)
_cod_data_source_file im2289.cif
_cod_data_source_block I
_cod_original_sg_symbol_H-M 'P 21/c'
_cod_database_code 2230367
_cod_database_fobs_code 2230367

loop_
_symmetry_equiv_pos_as_xyz
'x, y, z'
'-x, y+1/2, -z+1/2'
'-x, -y, -z'
'x, -y-1/2, z-1/2'

loop_
_atom_site_type_symbol
_atom_site_label
_atom_site_fract_x
_atom_site_fract_y
_atom_site_fract_z
_atom_site_U_iso_or_equiv
_atom_site_adp_type
_atom_site_calc_flag
_atom_site_refinement_flags
_atom_site_occupancy
_atom_site_symmetry_multiplicity
_atom_site_disorder_assembly
_atom_site_disorder_group
V V1 0.117273(15) 0.64283(2) 0.60824(2) 0.01136(9) Uani d . 1 1 . .
V V2 0.385383(15) 0.35452(2) 0.37870(2) 0.01121(9) Uani d . 1 1 . .
Na Na1 0.26390(4) 0.49475(5) 0.64647(6) 0.01554(16) Uani d . 1 1 . .
Na Na2 0.23922(4) 0.50365(5) 0.33801(6) 0.01598(17) Uani d . 1 1 . .
O O1 0.24513(7) 0.43456(10) 0.81471(11) 0.0192(3) Uani d . 1 1 . .
O O2 0.15035(7) 0.53002(9) 0.67556(10) 0.0146(3) Uani d . 1 1 . .
O O3 0.04859(7) 0.70200(9) 0.48708(10) 0.0156(3) Uani d . 1 1 . .
O O4 0.18565(7) 0.65269(9) 0.55605(11) 0.0158(3) Uani d . 1 1 . .
O O5 0.12649(7) 0.71610(9) 0.70224(11) 0.0189(3) Uani d . 1 1 . .
O O6 0.26740(7) 0.57022(10) 0.17087(11) 0.0196(3) Uani d . 1 1 . .
O O7 0.35533(7) 0.47021(9) 0.31652(10) 0.0146(3) Uani d . 1 1 . .
O O8 0.44973(7) 0.28505(9) 0.49566(10) 0.0160(3) Uani d . 1 1 . .
O O9 0.31480(7) 0.34343(9) 0.42565(11) 0.0155(3) Uani d . 1 1 . .
O O10 0.37743(7) 0.28683(9) 0.27927(11) 0.0177(3) Uani d . 1 1 . .
O O1w 0.19031(7) 0.42958(9) 0.47312(11) 0.0168(3) Uani d . 1 1 . .
H H11 0.1954 0.3728 0.4722 0.025 Uiso calc R 1 1 . .
H H12 0.1460 0.4416 0.4623 0.025 Uiso calc R 1 1 . .
O O2w 0.30731(7) 0.57278(9) 0.50975(11) 0.0170(3) Uani d . 1 1 . .
H H21 0.3523 0.5650 0.5209 0.026 Uiso calc R 1 1 . .
H H22 0.2990 0.6289 0.5098 0.026 Uiso calc R 1 1 . .
O O3w 0.32561(8) 0.35904(10) 0.64240(12) 0.0233(3) Uani d . 1 1 . .
H H31 0.3100 0.3187 0.6754 0.035 Uiso calc R 1 1 . .
H H32 0.3189 0.3426 0.5795 0.035 Uiso calc R 1 1 . .
O O4w 0.16471(8) 0.63013(10) 0.33428(12) 0.0240(3) Uani d . 1 1 . .
H H41 0.1705 0.6492 0.3960 0.036 Uiso calc R 1 1 . .
H H42 0.1758 0.6714 0.2978 0.036 Uiso calc R 1 1 . .
N N1 0.01291(8) 0.58117(10) 0.59125(12) 0.0129(3) Uani d . 1 1 . .
N N2 -0.04650(8) 0.62497(11) 0.52086(12) 0.0131(3) Uani d . 1 1 . .
N N3 -0.16486(9) 0.88260(12) 0.27671(13) 0.0196(3) Uani d . 1 1 . .
N N4 0.49119(8) 0.41490(11) 0.41014(12) 0.0128(3) Uani d . 1 1 . .
N N5 0.54804(8) 0.36662(11) 0.47984(12) 0.0137(3) Uani d . 1 1 . .
N N6 0.65617(9) 0.10161(12) 0.72044(13) 0.0208(4) Uani d . 1 1 . .
C C1 0.31672(12) 0.41932(18) 0.99966(17) 0.0331(5) Uani d . 1 1 . .
H H1A 0.3547 0.3823 1.0472 0.050 Uiso calc R 1 1 . .
H H1B 0.2725 0.4172 1.0227 0.050 Uiso calc R 1 1 . .
H H1C 0.3335 0.4824 1.0010 0.050 Uiso calc R 1 1 . .
C C2 0.30060(11) 0.38249(14) 0.88914(16) 0.0215(4) Uani d . 1 1 . .
H H2A 0.3457 0.3833 0.8669 0.026 Uiso calc R 1 1 . .
H H2B 0.2844 0.3185 0.8884 0.026 Uiso calc R 1 1 . .
C C3 0.17389(10) 0.41942(13) 0.81015(15) 0.0157(4) Uani d . 1 1 . .
C C4 0.14874(11) 0.35585(13) 0.86843(16) 0.0200(4) Uani d . 1 1 . .
H H4 0.1824 0.3210 0.9207 0.024 Uiso calc R 1 1 . .
C C5 0.07381(12) 0.34254(14) 0.85081(16) 0.0225(4) Uani d . 1 1 . .
H H5 0.0570 0.2979 0.8902 0.027 Uiso calc R 1 1 . .
C C6 0.02461(11) 0.39376(14) 0.77681(16) 0.0198(4) Uani d . 1 1 . .
H H6 -0.0261 0.3842 0.7650 0.024 Uiso calc R 1 1 . .
C C7 0.04927(10) 0.46034(13) 0.71855(14) 0.0144(4) Uani d . 1 1 . .
C C8 0.12410(10) 0.47349(12) 0.73408(14) 0.0136(3) Uani d . 1 1 . .
C C9 -0.00366(10) 0.51195(13) 0.64041(14) 0.0146(4) Uani d . 1 1 . .
H H9 -0.0533 0.4942 0.6242 0.018 Uiso calc R 1 1 . .
C C10 -0.02060(9) 0.68851(12) 0.47280(14) 0.0136(3) Uani d . 1 1 . .
C C11 -0.07164(10) 0.75199(13) 0.40071(14) 0.0139(4) Uani d . 1 1 . .
C C12 -0.04406(11) 0.82798(14) 0.36272(16) 0.0207(4) Uani d . 1 1 . .
H H12A 0.0069 0.8367 0.3772 0.025 Uiso calc R 1 1 . .
C C13 -0.09251(11) 0.89082(15) 0.30320(17) 0.0232(4) Uani d . 1 1 . .
H H13 -0.0729 0.9434 0.2796 0.028 Uiso calc R 1 1 . .
C C14 -0.19078(10) 0.80815(14) 0.31169(15) 0.0175(4) Uani d . 1 1 . .
H H14 -0.2420 0.8001 0.2932 0.021 Uiso calc R 1 1 . .
C C15 -0.14690(10) 0.74169(13) 0.37369(15) 0.0162(4) Uani d . 1 1 . .
H H15 -0.1680 0.6902 0.3971 0.019 Uiso calc R 1 1 . .
C C16 0.14547(12) 0.57897(18) 0.0608(2) 0.0364(6) Uani d . 1 1 . .
H H16A 0.1122 0.6113 0.0017 0.055 Uiso calc R 1 1 . .
H H16B 0.1280 0.5845 0.1234 0.055 Uiso calc R 1 1 . .
H H16C 0.1474 0.5146 0.0426 0.055 Uiso calc R 1 1 . .
C C17 0.21980(12) 0.61956(16) 0.08341(18) 0.0295(5) Uani d . 1 1 . .
H H17A 0.2378 0.6147 0.0205 0.035 Uiso calc R 1 1 . .
H H17B 0.2184 0.6847 0.1017 0.035 Uiso calc R 1 1 . .
C C18 0.34010(10) 0.58845(13) 0.19174(15) 0.0171(4) Uani d . 1 1 . .
C C19 0.36960(12) 0.65790(14) 0.14579(17) 0.0227(4) Uani d . 1 1 . .
H H19 0.3387 0.6959 0.0940 0.027 Uiso calc R 1 1 . .
C C20 0.44503(12) 0.67204(14) 0.17573(17) 0.0238(4) Uani d . 1 1 . .
H H20 0.4648 0.7208 0.1454 0.029 Uiso calc R 1 1 . .
C C21 0.49049(11) 0.61638(14) 0.24814(16) 0.0204(4) Uani d . 1 1 . .
H H21A 0.5416 0.6261 0.2674 0.025 Uiso calc R 1 1 . .
C C22 0.46124(10) 0.54448(13) 0.29418(15) 0.0154(4) Uani d . 1 1 . .
C C23 0.38582(10) 0.53105(12) 0.26846(14) 0.0139(4) Uani d . 1 1 . .
C C24 0.51098(10) 0.48724(13) 0.36962(15) 0.0147(4) Uani d . 1 1 . .
H H24 0.5610 0.5034 0.3908 0.018 Uiso calc R 1 1 . .
C C25 0.51939(9) 0.29891(13) 0.51815(14) 0.0140(4) Uani d . 1 1 . .
C C26 0.56794(10) 0.23195(13) 0.58868(14) 0.0153(4) Uani d . 1 1 . .
C C27 0.53878(11) 0.15123(14) 0.61331(16) 0.0215(4) Uani d . 1 1 . .
H H27 0.4882 0.1390 0.5863 0.026 Uiso calc R 1 1 . .
C C28 0.58465(11) 0.08880(15) 0.67801(17) 0.0235(4) Uani d . 1 1 . .
H H28 0.5641 0.0334 0.6932 0.028 Uiso calc R 1 1 . .
C C29 0.68389(11) 0.17940(14) 0.69501(16) 0.0203(4) Uani d . 1 1 . .
H H29 0.7346 0.1897 0.7231 0.024 Uiso calc R 1 1 . .
C C30 0.64247(10) 0.24577(14) 0.62976(15) 0.0184(4) Uani d . 1 1 . .
H H30 0.6647 0.2995 0.6136 0.022 Uiso calc R 1 1 . .

loop_
_atom_site_aniso_label
_atom_site_aniso_U_11
_atom_site_aniso_U_22
_atom_site_aniso_U_33
_atom_site_aniso_U_12
_atom_site_aniso_U_13
_atom_site_aniso_U_23
V1 0.01057(15) 0.01037(16) 0.01223(16) -0.00005(10) 0.00178(12) 0.00022(11)
V2 0.01082(15) 0.01033(16) 0.01139(16) -0.00039(10) 0.00139(12) 0.00012(11)
Na1 0.0139(3) 0.0157(4) 0.0162(4) -0.0009(3) 0.0030(3) -0.0007(3)
Na2 0.0147(3) 0.0154(4) 0.0169(4) -0.0013(3) 0.0029(3) -0.0016(3)
O1 0.0161(6) 0.0189(7) 0.0204(7) 0.0038(5) 0.0016(5) 0.0059(5)
O2 0.0142(6) 0.0132(6) 0.0162(6) 0.0016(5) 0.0042(5) 0.0041(5)
O3 0.0115(6) 0.0176(7) 0.0166(6) 0.0000(5) 0.0022(5) 0.0046(5)
O4 0.0145(6) 0.0144(6) 0.0182(7) 0.0016(5) 0.0041(5) 0.0029(5)
O5 0.0191(6) 0.0175(7) 0.0180(7) -0.0003(5) 0.0020(5) -0.0040(5)
O6 0.0197(7) 0.0181(7) 0.0182(7) 0.0040(5) 0.0007(5) 0.0049(5)
O7 0.0151(6) 0.0126(6) 0.0161(6) 0.0011(5) 0.0042(5) 0.0033(5)
O8 0.0117(6) 0.0178(7) 0.0166(6) -0.0002(5) 0.0011(5) 0.0052(5)
O9 0.0140(6) 0.0151(6) 0.0165(6) 0.0013(5) 0.0030(5) 0.0021(5)
O10 0.0174(6) 0.0158(7) 0.0183(7) 0.0003(5) 0.0025(5) -0.0028(5)
O1w 0.0142(6) 0.0146(6) 0.0210(7) 0.0001(5) 0.0038(5) 0.0004(5)
O2w 0.0132(6) 0.0154(7) 0.0218(7) 0.0003(5) 0.0038(5) -0.0004(5)
O3w 0.0310(8) 0.0222(8) 0.0175(7) 0.0068(6) 0.0084(6) 0.0051(6)
O4w 0.0311(8) 0.0234(8) 0.0179(7) 0.0082(6) 0.0076(6) 0.0054(6)
N1 0.0129(7) 0.0126(7) 0.0118(7) 0.0025(6) 0.0015(6) 0.0004(6)
N2 0.0103(7) 0.0142(7) 0.0130(7) 0.0025(6) 0.0004(6) 0.0015(6)
N3 0.0201(8) 0.0194(8) 0.0180(8) 0.0022(7) 0.0034(6) 0.0038(7)
N4 0.0127(7) 0.0135(7) 0.0110(7) 0.0018(6) 0.0014(6) 0.0004(6)
N5 0.0117(7) 0.0145(7) 0.0130(7) 0.0018(6) 0.0005(6) -0.0001(6)
N6 0.0209(8) 0.0222(9) 0.0186(8) 0.0049(7) 0.0045(7) 0.0049(7)
C1 0.0264(11) 0.0473(15) 0.0218(11) 0.0035(10) 0.0005(9) -0.0052(10)
C2 0.0192(9) 0.0221(10) 0.0194(10) 0.0068(8) -0.0007(7) 0.0029(8)
C3 0.0164(8) 0.0150(9) 0.0144(9) 0.0011(7) 0.0023(7) -0.0010(7)
C4 0.0246(10) 0.0181(10) 0.0147(9) 0.0035(7) 0.0014(8) 0.0049(7)
C5 0.0296(11) 0.0192(10) 0.0203(10) -0.0014(8) 0.0094(8) 0.0074(8)
C6 0.0214(9) 0.0191(10) 0.0193(9) -0.0002(8) 0.0066(8) 0.0031(8)
C7 0.0165(8) 0.0135(9) 0.0135(8) 0.0004(7) 0.0050(7) 0.0004(7)
C8 0.0181(8) 0.0107(8) 0.0120(8) 0.0011(7) 0.0042(7) 0.0001(6)
C9 0.0140(8) 0.0149(9) 0.0149(9) 0.0007(7) 0.0043(7) -0.0003(7)
C10 0.0145(8) 0.0134(8) 0.0122(8) 0.0019(7) 0.0027(7) -0.0012(7)
C11 0.0143(8) 0.0153(9) 0.0113(8) 0.0022(7) 0.0024(7) 0.0011(7)
C12 0.0160(9) 0.0217(10) 0.0238(10) -0.0010(8) 0.0047(8) 0.0068(8)
C13 0.0198(9) 0.0228(10) 0.0252(11) -0.0015(8) 0.0037(8) 0.0096(8)
C14 0.0133(8) 0.0203(10) 0.0170(9) 0.0011(7) 0.0011(7) 0.0021(7)
C15 0.0161(8) 0.0151(9) 0.0157(9) -0.0002(7) 0.0017(7) 0.0023(7)
C16 0.0281(11) 0.0395(14) 0.0341(13) 0.0074(10) -0.0032(10) 0.0051(11)
C17 0.0288(11) 0.0266(12) 0.0261(11) 0.0099(9) -0.0036(9) 0.0086(9)
C18 0.0220(9) 0.0140(9) 0.0153(9) 0.0024(7) 0.0054(7) 0.0003(7)
C19 0.0328(11) 0.0173(10) 0.0187(10) 0.0050(8) 0.0086(8) 0.0058(8)
C20 0.0341(11) 0.0173(10) 0.0231(11) -0.0008(8) 0.0129(9) 0.0057(8)
C21 0.0240(10) 0.0182(10) 0.0212(10) -0.0016(8) 0.0098(8) 0.0010(8)
C22 0.0198(9) 0.0118(9) 0.0156(9) 0.0008(7) 0.0066(7) 0.0002(7)
C23 0.0187(8) 0.0104(8) 0.0126(8) 0.0010(7) 0.0043(7) -0.0003(6)
C24 0.0135(8) 0.0146(9) 0.0167(9) -0.0020(7) 0.0052(7) -0.0015(7)
C25 0.0135(8) 0.0160(9) 0.0112(8) 0.0013(7) 0.0014(6) -0.0009(7)
C26 0.0153(8) 0.0172(9) 0.0127(8) 0.0017(7) 0.0029(7) 0.0016(7)
C27 0.0154(9) 0.0247(11) 0.0228(10) 0.0003(8) 0.0026(8) 0.0074(8)
C28 0.0228(10) 0.0217(10) 0.0258(11) 0.0008(8) 0.0066(8) 0.0093(8)
C29 0.0171(9) 0.0235(10) 0.0183(10) 0.0023(8) 0.0018(7) 0.0025(8)
C30 0.0165(9) 0.0198(10) 0.0166(9) -0.0001(7) 0.0012(7) 0.0018(8)

loop_
_atom_type_symbol
_atom_type_description
_atom_type_scat_dispersion_real
_atom_type_scat_dispersion_imag
_atom_type_scat_source
C C 0.0033 0.0016 'International Tables Vol C Tables 4.2.6.8 and 6.1.1.4'
H H 0.0000 0.0000 'International Tables Vol C Tables 4.2.6.8 and 6.1.1.4'
N N 0.0061 0.0033 'International Tables Vol C Tables 4.2.6.8 and 6.1.1.4'
O O 0.0106 0.0060 'International Tables Vol C Tables 4.2.6.8 and 6.1.1.4'
Na Na 0.0362 0.0249 'International Tables Vol C Tables 4.2.6.8 and 6.1.1.4'
V V 0.3005 0.5294 'International Tables Vol C Tables 4.2.6.8 and 6.1.1.4'

loop_
_geom_angle_atom_site_label_1
_geom_angle_atom_site_label_2
_geom_angle_atom_site_label_3
_geom_angle_site_symmetry_1
_geom_angle_site_symmetry_3
_geom_angle
_geom_angle_publ_flag
O5 V1 O4 . . 109.68(7) ?
O5 V1 O2 . . 105.72(7) ?
O4 V1 O2 . . 94.20(6) ?
O5 V1 O3 . . 103.57(7) ?
O4 V1 O3 . . 92.75(6) ?
O2 V1 O3 . . 145.51(6) ?
O5 V1 N1 . . 104.86(7) ?
O4 V1 N1 . . 144.96(6) ?
O2 V1 N1 . . 81.87(6) ?
O3 V1 N1 . . 73.30(6) ?
O10 V2 O9 . . 110.28(7) ?
O10 V2 O7 . . 104.46(6) ?
O9 V2 O7 . . 94.06(6) ?
O10 V2 O8 . . 102.31(6) ?
O9 V2 O8 . . 92.93(6) ?
O7 V2 O8 . . 147.93(6) ?
O10 V2 N4 . . 106.09(6) ?
O9 V2 N4 . . 143.14(6) ?
O7 V2 N4 . . 82.42(6) ?
O8 V2 N4 . . 73.42(6) ?
O3w Na1 O2 . . 133.37(6) ?
O3w Na1 O2w . . 95.81(6) ?
O2 Na1 O2w . . 122.09(5) ?
O3w Na1 O1 . . 85.44(5) ?
O2 Na1 O1 . . 64.20(5) ?
O2w Na1 O1 . . 166.33(5) ?
O3w Na1 O1w . . 79.05(5) ?
O2 Na1 O1w . . 85.86(5) ?
O2w Na1 O1w . . 74.23(5) ?
O1 Na1 O1w . . 119.27(5) ?
O3w Na1 N6 . 2_656 109.68(6) ?
O2 Na1 N6 . 2_656 98.88(6) ?
O2w Na1 N6 . 2_656 87.60(6) ?
O1 Na1 N6 . 2_656 79.20(6) ?
O1w Na1 N6 . 2_656 160.75(6) ?
O3w Na1 O4 . . 154.51(6) ?
O2 Na1 O4 . . 59.33(4) ?
O2w Na1 O4 . . 63.93(4) ?
O1 Na1 O4 . . 118.01(5) ?
O1w Na1 O4 . . 80.46(5) ?
N6 Na1 O4 2_656 . 85.94(5) ?
O4w Na2 O7 . . 138.65(6) ?
O4w Na2 O1w . . 90.58(5) ?
O7 Na2 O1w . . 123.51(5) ?
O4w Na2 O2w . . 81.61(5) ?
O7 Na2 O2w . . 85.82(5) ?
O1w Na2 O2w . . 74.38(5) ?
O4w Na2 N3 . 2_545 108.21(6) ?
O7 Na2 N3 . 2_545 99.93(6) ?
O1w Na2 N3 . 2_545 81.90(5) ?
O2w Na2 N3 . 2_545 154.50(6) ?
O4w Na2 O6 . . 87.50(5) ?
O7 Na2 O6 . . 63.23(5) ?
O1w Na2 O6 . . 168.97(5) ?
O2w Na2 O6 . . 116.01(5) ?
N3 Na2 O6 2_545 . 88.39(6) ?
O4w Na2 O9 . . 155.24(6) ?
O7 Na2 O9 . . 59.28(4) ?
O1w Na2 O9 . . 66.21(4) ?
O2w Na2 O9 . . 83.74(5) ?
N3 Na2 O9 2_545 . 78.17(5) ?
O6 Na2 O9 . . 116.93(5) ?
C3 O1 C2 . . 118.43(15) ?
C3 O1 Na1 . . 114.22(11) ?
C2 O1 Na1 . . 121.76(12) ?
C8 O2 V1 . . 133.34(12) ?
C8 O2 Na1 . . 118.35(11) ?
V1 O2 Na1 . . 108.27(6) ?
C10 O3 V1 . . 118.08(11) ?
V1 O4 Na1 . . 98.02(6) ?
C18 O6 C17 . . 115.98(16) ?
C18 O6 Na2 . . 110.26(11) ?
C17 O6 Na2 . . 128.99(13) ?
C23 O7 V2 . . 133.52(12) ?
C23 O7 Na2 . . 118.30(11) ?
V2 O7 Na2 . . 108.17(6) ?
C25 O8 V2 . . 118.22(11) ?
V2 O9 Na2 . . 98.21(6) ?
Na2 O1w Na1 . . 105.05(5) ?
Na2 O1w H11 . . 110.7 ?
Na1 O1w H11 . . 110.7 ?
Na2 O1w H12 . . 110.7 ?
Na1 O1w H12 . . 110.7 ?
H11 O1w H12 . . 108.8 ?
Na1 O2w Na2 . . 106.22(5) ?
Na1 O2w H21 . . 110.5 ?
Na2 O2w H21 . . 110.5 ?
Na1 O2w H22 . . 110.5 ?
Na2 O2w H22 . . 110.5 ?
H21 O2w H22 . . 108.7 ?
Na1 O3w H31 . . 109.5 ?
Na1 O3w H32 . . 109.5 ?
H31 O3w H32 . . 109.5 ?
Na2 O4w H41 . . 109.5 ?
Na2 O4w H42 . . 109.5 ?
H41 O4w H42 . . 109.5 ?
C9 N1 N2 . . 115.09(15) ?
C9 N1 V1 . . 129.24(12) ?
N2 N1 V1 . . 115.57(11) ?
C10 N2 N1 . . 107.54(14) ?
C14 N3 C13 . . 116.31(17) ?
C14 N3 Na2 . 2 125.95(13) ?
C13 N3 Na2 . 2 117.70(13) ?
C24 N4 N5 . . 114.99(15) ?
C24 N4 V2 . . 129.18(12) ?
N5 N4 V2 . . 115.71(11) ?
C25 N5 N4 . . 107.82(14) ?
C28 N6 C29 . . 116.46(17) ?
C28 N6 Na1 . 2_646 123.45(14) ?
C29 N6 Na1 . 2_646 119.90(13) ?
C2 C1 H1A . . 109.5 ?
C2 C1 H1B . . 109.5 ?
H1A C1 H1B . . 109.5 ?
C2 C1 H1C . . 109.5 ?
H1A C1 H1C . . 109.5 ?
H1B C1 H1C . . 109.5 ?
O1 C2 C1 . . 112.30(17) ?
O1 C2 H2A . . 109.1 ?
C1 C2 H2A . . 109.1 ?
O1 C2 H2B . . 109.1 ?
C1 C2 H2B . . 109.1 ?
H2A C2 H2B . . 107.9 ?
O1 C3 C4 . . 125.96(17) ?
O1 C3 C8 . . 113.76(16) ?
C4 C3 C8 . . 120.22(17) ?
C3 C4 C5 . . 120.31(17) ?
C3 C4 H4 . . 119.8 ?
C5 C4 H4 . . 119.8 ?
C6 C5 C4 . . 120.37(18) ?
C6 C5 H5 . . 119.8 ?
C4 C5 H5 . . 119.8 ?
C5 C6 C7 . . 120.06(18) ?
C5 C6 H6 . . 120.0 ?
C7 C6 H6 . . 120.0 ?
C8 C7 C6 . . 120.24(17) ?
C8 C7 C9 . . 121.00(17) ?
C6 C7 C9 . . 118.72(17) ?
O2 C8 C7 . . 122.78(16) ?
O2 C8 C3 . . 118.29(16) ?
C7 C8 C3 . . 118.76(17) ?
N1 C9 C7 . . 123.39(17) ?
N1 C9 H9 . . 118.3 ?
C7 C9 H9 . . 118.3 ?
O3 C10 N2 . . 123.49(16) ?
O3 C10 C11 . . 117.15(16) ?
N2 C10 C11 . . 119.31(16) ?
C12 C11 C15 . . 117.88(17) ?
C12 C11 C10 . . 119.20(16) ?
C15 C11 C10 . . 122.83(17) ?
C13 C12 C11 . . 118.59(18) ?
C13 C12 H12A . . 120.7 ?
C11 C12 H12A . . 120.7 ?
N3 C13 C12 . . 124.57(19) ?
N3 C13 H13 . . 117.7 ?
C12 C13 H13 . . 117.7 ?
N3 C14 C15 . . 123.72(17) ?
N3 C14 H14 . . 118.1 ?
C15 C14 H14 . . 118.1 ?
C11 C15 C14 . . 118.90(18) ?
C11 C15 H15 . . 120.5 ?
C14 C15 H15 . . 120.5 ?
C17 C16 H16A . . 109.5 ?
C17 C16 H16B . . 109.5 ?
H16A C16 H16B . . 109.5 ?
C17 C16 H16C . . 109.5 ?
H16A C16 H16C . . 109.5 ?
H16B C16 H16C . . 109.5 ?
O6 C17 C16 . . 107.99(18) ?
O6 C17 H17A . . 110.1 ?
C16 C17 H17A . . 110.1 ?
O6 C17 H17B . . 110.1 ?
C16 C17 H17B . . 110.1 ?
H17A C17 H17B . . 108.4 ?
O6 C18 C19 . . 125.03(18) ?
O6 C18 C23 . . 114.58(17) ?
C19 C18 C23 . . 120.37(18) ?
C18 C19 C20 . . 120.07(19) ?
C18 C19 H19 . . 120.0 ?
C20 C19 H19 . . 120.0 ?
C21 C20 C19 . . 120.69(19) ?
C21 C20 H20 . . 119.7 ?
C19 C20 H20 . . 119.7 ?
C20 C21 C22 . . 119.78(19) ?
C20 C21 H21A . . 120.1 ?
C22 C21 H21A . . 120.1 ?
C23 C22 C21 . . 120.60(17) ?
C23 C22 C24 . . 121.37(17) ?
C21 C22 C24 . . 118.02(17) ?
O7 C23 C22 . . 122.92(16) ?
O7 C23 C18 . . 118.56(16) ?
C22 C23 C18 . . 118.43(17) ?
N4 C24 C22 . . 123.52(17) ?
N4 C24 H24 . . 118.2 ?
C22 C24 H24 . . 118.2 ?
O8 C25 N5 . . 123.27(16) ?
O8 C25 C26 . . 117.36(16) ?
N5 C25 C26 . . 119.34(16) ?
C27 C26 C30 . . 118.03(17) ?
C27 C26 C25 . . 119.35(17) ?
C30 C26 C25 . . 122.60(17) ?
C26 C27 C28 . . 118.89(18) ?
C26 C27 H27 . . 120.6 ?
C28 C27 H27 . . 120.6 ?
N6 C28 C27 . . 124.10(19) ?
N6 C28 H28 . . 118.0 ?
C27 C28 H28 . . 118.0 ?
N6 C29 C30 . . 123.70(18) ?
N6 C29 H29 . . 118.2 ?
C30 C29 H29 . . 118.2 ?
C26 C30 C29 . . 118.79(18) ?
C26 C30 H30 . . 120.6 ?
C29 C30 H30 . . 120.6 ?

loop_
_geom_bond_atom_site_label_1
_geom_bond_atom_site_label_2
_geom_bond_site_symmetry_2
_geom_bond_distance
_geom_bond_publ_flag
V1 O5 . 1.6159(14) ?
V1 O4 . 1.6523(13) ?
V1 O2 . 1.9029(13) ?
V1 O3 . 1.9648(13) ?
V1 N1 . 2.1494(15) ?
V2 O10 . 1.6211(14) ?
V2 O9 . 1.6496(13) ?
V2 O7 . 1.9048(13) ?
V2 O8 . 1.9682(13) ?
V2 N4 . 2.1439(15) ?
Na1 O3w . 2.3268(16) ?
Na1 O2 . 2.3732(14) ?
Na1 O2w . 2.4764(15) ?
Na1 O1 . 2.5136(16) ?
Na1 O1w . 2.5157(15) ?
Na1 N6 2_656 2.5260(18) ?
Na1 O4 . 2.8368(15) ?
Na2 O4w . 2.3357(16) ?
Na2 O7 . 2.3743(15) ?
Na2 O1w . 2.4918(15) ?
Na2 O2w . 2.4925(15) ?
Na2 N3 2_545 2.5040(18) ?
Na2 O6 . 2.6104(16) ?
Na2 O9 . 2.8338(15) ?
O1 C3 . 1.368(2) ?
O1 C2 . 1.446(2) ?
O2 C8 . 1.328(2) ?
O3 C10 . 1.301(2) ?
O6 C18 . 1.368(2) ?
O6 C17 . 1.448(2) ?
O7 C23 . 1.325(2) ?
O8 C25 . 1.299(2) ?
O1w H11 . 0.8400 ?
O1w H12 . 0.8400 ?
O2w H21 . 0.8400 ?
O2w H22 . 0.8400 ?
O3w H31 . 0.8400 ?
O3w H32 . 0.8400 ?
O4w H41 . 0.8400 ?
O4w H42 . 0.8400 ?
N1 C9 . 1.294(2) ?
N1 N2 . 1.406(2) ?
N2 C10 . 1.304(2) ?
N3 C14 . 1.337(3) ?
N3 C13 . 1.336(3) ?
N3 Na2 2 2.5040(18) ?
N4 C24 . 1.295(2) ?
N4 N5 . 1.404(2) ?
N5 C25 . 1.306(2) ?
N6 C28 . 1.339(3) ?
N6 C29 . 1.343(3) ?
N6 Na1 2_646 2.5260(18) ?
C1 C2 . 1.506(3) ?
C1 H1A . 0.9800 ?
C1 H1B . 0.9800 ?
C1 H1C . 0.9800 ?
C2 H2A . 0.9900 ?
C2 H2B . 0.9900 ?
C3 C4 . 1.382(3) ?
C3 C8 . 1.418(2) ?
C4 C5 . 1.402(3) ?
C4 H4 . 0.9500 ?
C5 C6 . 1.375(3) ?
C5 H5 . 0.9500 ?
C6 C7 . 1.408(3) ?
C6 H6 . 0.9500 ?
C7 C8 . 1.404(2) ?
C7 C9 . 1.441(2) ?
C9 H9 . 0.9500 ?
C10 C11 . 1.486(2) ?
C11 C12 . 1.389(3) ?
C11 C15 . 1.393(2) ?
C12 C13 . 1.386(3) ?
C12 H12A . 0.9500 ?
C13 H13 . 0.9500 ?
C14 C15 . 1.394(3) ?
C14 H14 . 0.9500 ?
C15 H15 . 0.9500 ?
C16 C17 . 1.495(3) ?
C16 H16A . 0.9800 ?
C16 H16B . 0.9800 ?
C16 H16C . 0.9800 ?
C17 H17A . 0.9900 ?
C17 H17B . 0.9900 ?
C18 C19 . 1.388(3) ?
C18 C23 . 1.416(3) ?
C19 C20 . 1.402(3) ?
C19 H19 . 0.9500 ?
C20 C21 . 1.368(3) ?
C20 H20 . 0.9500 ?
C21 C22 . 1.412(3) ?
C21 H21A . 0.9500 ?
C22 C23 . 1.402(3) ?
C22 C24 . 1.440(3) ?
C24 H24 . 0.9500 ?
C25 C26 . 1.487(2) ?
C26 C27 . 1.389(3) ?
C26 C30 . 1.392(2) ?
C27 C28 . 1.386(3) ?
C27 H27 . 0.9500 ?
C28 H28 . 0.9500 ?
C29 C30 . 1.392(3) ?
C29 H29 . 0.9500 ?
C30 H30 . 0.9500 ?

loop_
_geom_hbond_atom_site_label_D
_geom_hbond_atom_site_label_H
_geom_hbond_atom_site_label_A
_geom_hbond_site_symmetry_A
_geom_hbond_distance_DH
_geom_hbond_distance_HA
_geom_hbond_distance_DA
_geom_hbond_angle_DHA
_geom_hbond_publ_flag
O1w H12 N2 3_566 0.84 2.21 2.894(2) 139 yes
O2w H21 N5 3_666 0.84 2.16 2.879(2) 143 yes
O3w H32 O9 . 0.84 2.01 2.825(2) 162 yes
O3w H31 O10 4_566 0.84 2.23 2.799(2) 126 yes
O4w H41 O4 . 0.84 2.05 2.865(2) 162 yes
O4w H42 O5 4_575 0.84 2.13 2.822(2) 139 yes

loop_
_geom_torsion_atom_site_label_1
_geom_torsion_atom_site_label_2
_geom_torsion_atom_site_label_3
_geom_torsion_atom_site_label_4
_geom_torsion_site_symmetry_1
_geom_torsion_site_symmetry_2
_geom_torsion_site_symmetry_3
_geom_torsion_site_symmetry_4
_geom_torsion
_geom_torsion_publ_flag
O3w Na1 O1 C3 . . . . -116.11(13) ?
O2 Na1 O1 C3 . . . . 27.38(12) ?
O2w Na1 O1 C3 . . . . 148.0(2) ?
O1w Na1 O1 C3 . . . . -41.36(14) ?
N6 Na1 O1 C3 2_656 . . . 132.84(13) ?
O4 Na1 O1 C3 . . . . 53.39(13) ?
O3w Na1 O1 C2 . . . . 37.07(14) ?
O2 Na1 O1 C2 . . . . -179.45(15) ?
O2w Na1 O1 C2 . . . . -58.8(3) ?
O1w Na1 O1 C2 . . . . 111.82(14) ?
N6 Na1 O1 C2 2_656 . . . -73.98(14) ?
O4 Na1 O1 C2 . . . . -153.43(13) ?
O5 V1 O2 C8 . . . . 69.85(17) ?
O4 V1 O2 C8 . . . . -178.35(16) ?
O3 V1 O2 C8 . . . . -77.29(19) ?
N1 V1 O2 C8 . . . . -33.38(16) ?
O5 V1 O2 Na1 . . . . -107.86(7) ?
O4 V1 O2 Na1 . . . . 3.95(7) ?
O3 V1 O2 Na1 . . . . 105.01(10) ?
N1 V1 O2 Na1 . . . . 148.91(7) ?
O3w Na1 O2 C8 . . . . 27.16(16) ?
O2w Na1 O2 C8 . . . . 166.35(12) ?
O1 Na1 O2 C8 . . . . -27.53(12) ?
O1w Na1 O2 C8 . . . . 97.88(13) ?
N6 Na1 O2 C8 2_656 . . . -100.90(13) ?
O4 Na1 O2 C8 . . . . 179.23(14) ?
O3w Na1 O2 V1 . . . . -154.74(7) ?
O2w Na1 O2 V1 . . . . -15.55(9) ?
O1 Na1 O2 V1 . . . . 150.57(8) ?
O1w Na1 O2 V1 . . . . -84.02(6) ?
N6 Na1 O2 V1 2_656 . . . 77.20(7) ?
O4 Na1 O2 V1 . . . . -2.67(5) ?
O5 V1 O3 C10 . . . . -89.13(14) ?
O4 V1 O3 C10 . . . . 159.87(13) ?
O2 V1 O3 C10 . . . . 58.37(17) ?
N1 V1 O3 C10 . . . . 12.58(13) ?
O5 V1 O4 Na1 . . . . 105.19(7) ?
O2 V1 O4 Na1 . . . . -3.17(6) ?
O3 V1 O4 Na1 . . . . -149.36(5) ?
N1 V1 O4 Na1 . . . . -85.00(11) ?
O3w Na1 O4 V1 . . . . 130.65(12) ?
O2 Na1 O4 V1 . . . . 2.94(5) ?
O2w Na1 O4 V1 . . . . 170.81(7) ?
O1 Na1 O4 V1 . . . . -24.39(8) ?
O1w Na1 O4 V1 . . . . 93.78(6) ?
N6 Na1 O4 V1 2_656 . . . -99.88(7) ?
O4w Na2 O6 C18 . . . . 118.39(12) ?
O7 Na2 O6 C18 . . . . -31.34(11) ?
O1w Na2 O6 C18 . . . . -161.4(3) ?
O2w Na2 O6 C18 . . . . 38.97(13) ?
N3 Na2 O6 C18 2_545 . . . -133.30(12) ?
O9 Na2 O6 C18 . . . . -57.44(13) ?
O4w Na2 O6 C17 . . . . -35.70(17) ?
O7 Na2 O6 C17 . . . . 174.58(17) ?
O1w Na2 O6 C17 . . . . 44.5(4) ?
O2w Na2 O6 C17 . . . . -115.11(16) ?
N3 Na2 O6 C17 2_545 . . . 72.61(17) ?
O9 Na2 O6 C17 . . . . 148.47(16) ?
O10 V2 O7 C23 . . . . -73.90(17) ?
O9 V2 O7 C23 . . . . 173.94(16) ?
O8 V2 O7 C23 . . . . 71.8(2) ?
N4 V2 O7 C23 . . . . 30.84(16) ?
O10 V2 O7 Na2 . . . . 107.11(7) ?
O9 V2 O7 Na2 . . . . -5.05(7) ?
O8 V2 O7 Na2 . . . . -107.14(10) ?
N4 V2 O7 Na2 . . . . -148.15(7) ?
O4w Na2 O7 C23 . . . . -18.30(17) ?
O1w Na2 O7 C23 . . . . -158.72(12) ?
O2w Na2 O7 C23 . . . . -90.57(13) ?
N3 Na2 O7 C23 2_545 . . . 114.48(13) ?
O6 Na2 O7 C23 . . . . 31.39(12) ?
O9 Na2 O7 C23 . . . . -175.76(14) ?
O4w Na2 O7 V2 . . . . 160.87(7) ?
O1w Na2 O7 V2 . . . . 20.45(9) ?
O2w Na2 O7 V2 . . . . 88.60(6) ?
N3 Na2 O7 V2 2_545 . . . -66.35(7) ?
O6 Na2 O7 V2 . . . . -149.44(8) ?
O9 Na2 O7 V2 . . . . 3.41(5) ?
O10 V2 O8 C25 . . . . 92.32(14) ?
O9 V2 O8 C25 . . . . -156.19(14) ?
O7 V2 O8 C25 . . . . -53.77(18) ?
N4 V2 O8 C25 . . . . -11.03(13) ?
O10 V2 O9 Na2 . . . . -102.99(7) ?
O7 V2 O9 Na2 . . . . 4.06(6) ?
O8 V2 O9 Na2 . . . . 152.74(5) ?
N4 V2 O9 Na2 . . . . 86.83(10) ?
O4w Na2 O9 V2 . . . . -146.59(12) ?
O7 Na2 O9 V2 . . . . -3.78(5) ?
O1w Na2 O9 V2 . . . . -168.28(7) ?
O2w Na2 O9 V2 . . . . -92.62(6) ?
N3 Na2 O9 V2 2_545 . . . 105.45(7) ?
O6 Na2 O9 V2 . . . . 23.42(8) ?
O4w Na2 O1w Na1 . . . . -83.78(6) ?
O7 Na2 O1w Na1 . . . . 71.33(7) ?
O2w Na2 O1w Na1 . . . . -2.65(5) ?
N3 Na2 O1w Na1 2_545 . . . 167.91(6) ?
O6 Na2 O1w Na1 . . . . -163.7(3) ?
O9 Na2 O1w Na1 . . . . 87.32(5) ?
O3w Na1 O1w Na2 . . . . -96.64(6) ?
O2 Na1 O1w Na2 . . . . 127.70(6) ?
O2w Na1 O1w Na2 . . . . 2.67(5) ?
O1 Na1 O1w Na2 . . . . -175.03(5) ?
N6 Na1 O1w Na2 2_656 . . . 22.5(2) ?
O4 Na1 O1w Na2 . . . . 68.12(5) ?
O3w Na1 O2w Na2 . . . . 74.19(6) ?
O2 Na1 O2w Na2 . . . . -77.29(7) ?
O1 Na1 O2w Na2 . . . . 168.8(2) ?
O1w Na1 O2w Na2 . . . . -2.69(5) ?
N6 Na1 O2w Na2 2_656 . . . -176.27(6) ?
O4 Na1 O2w Na2 . . . . -89.62(5) ?
O4w Na2 O2w Na1 . . . . 95.68(6) ?
O7 Na2 O2w Na1 . . . . -123.81(6) ?
O1w Na2 O2w Na1 . . . . 2.71(5) ?
N3 Na2 O2w Na1 2_545 . . . -19.44(16) ?
O6 Na2 O2w Na1 . . . . 178.74(5) ?
O9 Na2 O2w Na1 . . . . -64.29(5) ?
O5 V1 N1 C9 . . . . -87.20(17) ?
O4 V1 N1 C9 . . . . 102.71(18) ?
O2 V1 N1 C9 . . . . 17.00(16) ?
O3 V1 N1 C9 . . . . 172.79(17) ?
O5 V1 N1 N2 . . . . 89.02(13) ?
O4 V1 N1 N2 . . . . -81.06(16) ?
O2 V1 N1 N2 . . . . -166.78(12) ?
O3 V1 N1 N2 . . . . -10.99(11) ?
C9 N1 N2 C10 . . . . -175.67(16) ?
V1 N1 N2 C10 . . . . 7.56(18) ?
O10 V2 N4 C24 . . . . 87.21(17) ?
O9 V2 N4 C24 . . . . -102.38(18) ?
O7 V2 N4 C24 . . . . -15.73(16) ?
O8 V2 N4 C24 . . . . -174.41(18) ?
O10 V2 N4 N5 . . . . -88.64(13) ?
O9 V2 N4 N5 . . . . 81.78(16) ?
O7 V2 N4 N5 . . . . 168.43(13) ?
O8 V2 N4 N5 . . . . 9.74(11) ?
C24 N4 N5 C25 . . . . 176.69(16) ?
V2 N4 N5 C25 . . . . -6.87(18) ?
C3 O1 C2 C1 . . . . -79.2(2) ?
Na1 O1 C2 C1 . . . . 128.68(16) ?
C2 O1 C3 C4 . . . . -2.3(3) ?
Na1 O1 C3 C4 . . . . 151.87(17) ?
C2 O1 C3 C8 . . . . -179.53(16) ?
Na1 O1 C3 C8 . . . . -25.40(19) ?
O1 C3 C4 C5 . . . . -175.34(19) ?
C8 C3 C4 C5 . . . . 1.8(3) ?
C3 C4 C5 C6 . . . . -1.2(3) ?
C4 C5 C6 C7 . . . . -0.3(3) ?
C5 C6 C7 C8 . . . . 1.3(3) ?
C5 C6 C7 C9 . . . . 179.06(19) ?
V1 O2 C8 C7 . . . . 33.3(3) ?
Na1 O2 C8 C7 . . . . -149.21(14) ?
V1 O2 C8 C3 . . . . -151.49(14) ?
Na1 O2 C8 C3 . . . . 26.0(2) ?
C6 C7 C8 O2 . . . . 174.43(17) ?
C9 C7 C8 O2 . . . . -3.2(3) ?
C6 C7 C8 C3 . . . . -0.8(3) ?
C9 C7 C8 C3 . . . . -178.48(17) ?
O1 C3 C8 O2 . . . . 1.3(2) ?
C4 C3 C8 O2 . . . . -176.18(17) ?
O1 C3 C8 C7 . . . . 176.70(16) ?
C4 C3 C8 C7 . . . . -0.7(3) ?
N2 N1 C9 C7 . . . . -177.61(16) ?
V1 N1 C9 C7 . . . . -1.4(3) ?
C8 C7 C9 N1 . . . . -10.3(3) ?
C6 C7 C9 N1 . . . . 172.02(18) ?
V1 O3 C10 N2 . . . . -13.9(2) ?
V1 O3 C10 C11 . . . . 163.67(12) ?
N1 N2 C10 O3 . . . . 3.3(2) ?
N1 N2 C10 C11 . . . . -174.22(15) ?
O3 C10 C11 C12 . . . . -7.8(3) ?
N2 C10 C11 C12 . . . . 169.91(18) ?
O3 C10 C11 C15 . . . . 175.95(17) ?
N2 C10 C11 C15 . . . . -6.4(3) ?
C15 C11 C12 C13 . . . . 2.1(3) ?
C10 C11 C12 C13 . . . . -174.36(18) ?
C14 N3 C13 C12 . . . . 0.4(3) ?
Na2 N3 C13 C12 2 . . . -177.51(17) ?
C11 C12 C13 N3 . . . . -1.9(3) ?
C13 N3 C14 C15 . . . . 0.9(3) ?
Na2 N3 C14 C15 2 . . . 178.59(14) ?
C12 C11 C15 C14 . . . . -1.0(3) ?
C10 C11 C15 C14 . . . . 175.36(17) ?
N3 C14 C15 C11 . . . . -0.6(3) ?
C18 O6 C17 C16 . . . . 169.99(18) ?
Na2 O6 C17 C16 . . . . -37.1(3) ?
C17 O6 C18 C19 . . . . 9.2(3) ?
Na2 O6 C18 C19 . . . . -148.61(17) ?
C17 O6 C18 C23 . . . . -172.29(17) ?
Na2 O6 C18 C23 . . . . 29.91(19) ?
O6 C18 C19 C20 . . . . 177.99(19) ?
C23 C18 C19 C20 . . . . -0.4(3) ?
C18 C19 C20 C21 . . . . 1.8(3) ?
C19 C20 C21 C22 . . . . -0.7(3) ?
C20 C21 C22 C23 . . . . -1.7(3) ?
C20 C21 C22 C24 . . . . 179.70(19) ?
V2 O7 C23 C22 . . . . -31.7(3) ?
Na2 O7 C23 C22 . . . . 147.24(15) ?
V2 O7 C23 C18 . . . . 151.86(14) ?
Na2 O7 C23 C18 . . . . -29.2(2) ?
C21 C22 C23 O7 . . . . -173.52(17) ?
C24 C22 C23 O7 . . . . 5.0(3) ?
C21 C22 C23 C18 . . . . 3.0(3) ?
C24 C22 C23 C18 . . . . -178.50(17) ?
O6 C18 C23 O7 . . . . -3.8(3) ?
C19 C18 C23 O7 . . . . 174.75(18) ?
O6 C18 C23 C22 . . . . 179.53(16) ?
C19 C18 C23 C22 . . . . -1.9(3) ?
N5 N4 C24 C22 . . . . 178.13(17) ?
V2 N4 C24 C22 . . . . 2.3(3) ?
C23 C22 C24 N4 . . . . 7.5(3) ?
C21 C22 C24 N4 . . . . -173.93(18) ?
V2 O8 C25 N5 . . . . 12.0(2) ?
V2 O8 C25 C26 . . . . -166.18(12) ?
N4 N5 C25 O8 . . . . -2.6(2) ?
N4 N5 C25 C26 . . . . 175.49(15) ?
O8 C25 C26 C27 . . . . 10.4(3) ?
N5 C25 C26 C27 . . . . -167.87(18) ?
O8 C25 C26 C30 . . . . -171.11(18) ?
N5 C25 C26 C30 . . . . 10.6(3) ?
C30 C26 C27 C28 . . . . 0.6(3) ?
C25 C26 C27 C28 . . . . 179.18(19) ?
C29 N6 C28 C27 . . . . -1.8(3) ?
Na1 N6 C28 C27 2_646 . . . 173.16(17) ?
C26 C27 C28 N6 . . . . 1.0(3) ?
C28 N6 C29 C30 . . . . 1.0(3) ?
Na1 N6 C29 C30 2_646 . . . -174.16(15) ?
C27 C26 C30 C29 . . . . -1.3(3) ?
C25 C26 C30 C29 . . . . -179.86(18) ?
N6 C29 C30 C26 . . . . 0.5(3) ?
